data_7239374
loop_
_publ_author_name
'Kovach, James'
'Brennessel, William W.'
'Jones, William D.'

_publ_section_title
;
 Bisindolines from the reaction of 3,5-dimethoxyaniline with vicinal
 diones
;
_journal_issue 3
_journal_name_full 'RSC Adv.'
_journal_page_first 1401
_journal_paper_doi 10.1039/C3RA45350B
_journal_volume 4
_journal_year 2014
_chemical_formula_moiety 'C30 H28 N2 O4'
_chemical_formula_sum 'C30 H28 N2 O4'
_chemical_formula_weight 480.54
_chemical_name_common jonjk56
_space_group_IT_number 14
_space_group_name_Hall '-P 2ybc'
_space_group_name_H-M_alt 'P 1 21/c 1'
_symmetry_cell_setting monoclinic
_symmetry_space_group_name_H-M 'P 1 21/c 1'
_atom_sites_solution_hydrogens geom
_atom_sites_solution_primary direct
_atom_sites_solution_secondary difmap
_audit_creation_method SHELXL-97
_cell_angle_alpha 90.00
_cell_angle_beta 100.178(1)
_cell_angle_gamma 90.00
_cell_formula_units_Z 4
_cell_length_a 10.8867(6)
_cell_length_b 11.7612(7)
_cell_length_c 19.4486(11)
_cell_measurement_reflns_used 4064
_cell_measurement_temperature 100.0(1)
_cell_measurement_theta_max 24.51
_cell_measurement_theta_min 2.57
_cell_volume 2451.0(2)
_computing_cell_refinement 'SAINT (Bruker, 2009)'
_computing_data_collection 'APEX2 (Bruker, 2010)'
_computing_data_reduction 'SAINT (Bruker, 2009)'
_computing_molecular_graphics 'SHELXTL (Sheldrick, 2008)'
_computing_publication_material 'SHELXTL (Sheldrick, 2008)'
_computing_structure_refinement 'SHELXL-97 (Sheldrick, 2008)'
_computing_structure_solution 'SHELXS-97 (Sheldrick, 2008)'
_diffrn_ambient_temperature 100.0(1)
_diffrn_measured_fraction_theta_full 1.000
_diffrn_measured_fraction_theta_max 1.000
_diffrn_measurement_device_type 'Bruker SMART APEX II CCD Platform'
_diffrn_measurement_method 'area detector, \w scans per \f'
_diffrn_radiation_monochromator graphite
_diffrn_radiation_source 'fine-focus sealed tube'
_diffrn_radiation_type MoK\a
_diffrn_radiation_wavelength 0.71073
_diffrn_reflns_av_R_equivalents 0.1120
_diffrn_reflns_av_sigmaI/netI 0.0714
_diffrn_reflns_limit_h_max 14
_diffrn_reflns_limit_h_min -14
_diffrn_reflns_limit_k_max 15
_diffrn_reflns_limit_k_min -15
_diffrn_reflns_limit_l_max 25
_diffrn_reflns_limit_l_min -25
_diffrn_reflns_number 38229
_diffrn_reflns_theta_full 28.28
_diffrn_reflns_theta_max 28.28
_diffrn_reflns_theta_min 1.90
_diffrn_standards_number 0
_exptl_absorpt_coefficient_mu 0.087
_exptl_absorpt_correction_T_max 0.9914
_exptl_absorpt_correction_T_min 0.9829
_exptl_absorpt_correction_type multi-scan
_exptl_absorpt_process_details 'SADABS (Sheldrick, 2008)'
_exptl_crystal_colour colorless
_exptl_crystal_density_diffrn 1.302
_exptl_crystal_density_method 'not measured'
_exptl_crystal_description plate
_exptl_crystal_F_000 1016
_exptl_crystal_size_max 0.20
_exptl_crystal_size_mid 0.14
_exptl_crystal_size_min 0.10
_refine_diff_density_max 0.289
_refine_diff_density_min -0.257
_refine_diff_density_rms 0.054
_refine_ls_extinction_method none
_refine_ls_goodness_of_fit_ref 1.005
_refine_ls_hydrogen_treatment mixed
_refine_ls_matrix_type full
_refine_ls_number_parameters 337
_refine_ls_number_reflns 6096
_refine_ls_number_restraints 0
_refine_ls_restrained_S_all 1.005
_refine_ls_R_factor_all 0.1086
_refine_ls_R_factor_gt 0.0515
_refine_ls_shift/su_max 0.001
_refine_ls_shift/su_mean 0.000
_refine_ls_structure_factor_coef Fsqd
_refine_ls_weighting_details 'calc w=1/[\s^2^(Fo^2^)+(0.0363P)^2^+0.9061P] where P=(Fo^2^+2Fc^2^)/3'
_refine_ls_weighting_scheme calc
_refine_ls_wR_factor_gt 0.0969
_refine_ls_wR_factor_ref 0.1210
_reflns_number_gt 3542
_reflns_number_total 6096
_reflns_threshold_expression >2sigma(I)
_cod_data_source_file c3ra45350b.txt
_cod_data_source_block 4
_cod_database_code 7239374

loop_
_symmetry_equiv_pos_as_xyz
'x, y, z'
'-x, y+1/2, -z+1/2'
'-x, -y, -z'
'x, -y-1/2, z-1/2'

loop_
_atom_site_label
_atom_site_type_symbol
_atom_site_fract_x
_atom_site_fract_y
_atom_site_fract_z
_atom_site_U_iso_or_equiv
_atom_site_adp_type
_atom_site_occupancy
_atom_site_symmetry_multiplicity
_atom_site_calc_flag
_atom_site_refinement_flags
O1 O 0.11839(12) 0.14478(12) 0.56298(7) 0.0242(3) Uani 1 1 d .
O2 O -0.31148(13) 0.12717(14) 0.46064(7) 0.0350(4) Uani 1 1 d .
O3 O 0.35219(14) -0.17916(13) 0.30038(8) 0.0348(4) Uani 1 1 d .
O4 O 0.10305(13) 0.14004(12) 0.21044(7) 0.0263(3) Uani 1 1 d .
N1 N 0.01322(15) 0.26812(15) 0.33539(9) 0.0229(4) Uani 1 1 d .
H1 H -0.0225(19) 0.2477(18) 0.2914(11) 0.026(6) Uiso 1 1 d .
N2 N 0.27153(15) 0.14167(15) 0.44591(9) 0.0224(4) Uani 1 1 d .
H2 H 0.272(2) 0.1043(19) 0.4855(12) 0.033(6) Uiso 1 1 d .
C1 C 0.14933(17) 0.24692(17) 0.34958(9) 0.0201(4) Uani 1 1 d .
C2 C 0.18027(17) 0.23551(17) 0.43367(9) 0.0199(4) Uani 1 1 d .
C3 C 0.05327(17) 0.20293(16) 0.44786(10) 0.0197(4) Uani 1 1 d .
C4 C -0.03822(18) 0.22110(17) 0.38981(10) 0.0205(4) Uani 1 1 d .
C5 C 0.25630(17) 0.07433(17) 0.38560(10) 0.0216(4) Uani 1 1 d .
C6 C 0.18754(17) 0.12981(17) 0.32913(10) 0.0202(4) Uani 1 1 d .
C7 C 0.22051(18) 0.34102(18) 0.32035(9) 0.0238(4) Uani 1 1 d .
C8 C 0.22993(17) 0.34285(17) 0.47235(9) 0.0206(4) Uani 1 1 d .
C9 C 0.02114(18) 0.16053(17) 0.50881(9) 0.0207(4) Uani 1 1 d .
C10 C -0.10254(18) 0.13644(17) 0.51120(10) 0.0242(4) Uani 1 1 d .
H10A H -0.1257 0.1076 0.5527 0.029 Uiso 1 1 calc R
C11 C -0.19250(18) 0.15511(18) 0.45180(11) 0.0253(5) Uani 1 1 d .
C12 C -0.16397(18) 0.19769(17) 0.39012(10) 0.0237(4) Uani 1 1 d .
H12A H -0.2265 0.2103 0.3502 0.028 Uiso 1 1 calc R
C13 C 0.0897(2) 0.09943(19) 0.62675(10) 0.0296(5) Uani 1 1 d .
H13A H 0.1665 0.0932 0.6614 0.044 Uiso 1 1 calc R
H13B H 0.0519 0.0240 0.6179 0.044 Uiso 1 1 calc R
H13C H 0.0310 0.1501 0.6445 0.044 Uiso 1 1 calc R
C14 C -0.40851(19) 0.1348(2) 0.40146(12) 0.0389(6) Uani 1 1 d .
H14A H -0.4888 0.1186 0.4156 0.058 Uiso 1 1 calc R
H14B H -0.3936 0.0793 0.3662 0.058 Uiso 1 1 calc R
H14C H -0.4101 0.2116 0.3818 0.058 Uiso 1 1 calc R
C15 C 0.31270(17) -0.03038(18) 0.38006(10) 0.0235(4) Uani 1 1 d .
H15A H 0.3586 -0.0679 0.4197 0.028 Uiso 1 1 calc R
C16 C 0.29852(18) -0.07725(18) 0.31374(11) 0.0262(5) Uani 1 1 d .
C17 C 0.22955(18) -0.02408(18) 0.25521(10) 0.0256(5) Uani 1 1 d .
H17A H 0.2211 -0.0585 0.2104 0.031 Uiso 1 1 calc R
C18 C 0.17344(18) 0.08000(18) 0.26338(10) 0.0232(4) Uani 1 1 d .
C19 C 0.4402(2) -0.2257(2) 0.35647(13) 0.0457(7) Uani 1 1 d .
H19A H 0.4827 -0.2906 0.3394 0.069 Uiso 1 1 calc R
H19B H 0.3965 -0.2511 0.3937 0.069 Uiso 1 1 calc R
H19C H 0.5017 -0.1675 0.3748 0.069 Uiso 1 1 calc R
C20 C 0.1079(2) 0.10355(19) 0.14075(10) 0.0300(5) Uani 1 1 d .
H20A H 0.0502 0.1494 0.1075 0.045 Uiso 1 1 calc R
H20B H 0.0838 0.0233 0.1355 0.045 Uiso 1 1 calc R
H20C H 0.1930 0.1129 0.1316 0.045 Uiso 1 1 calc R
C21 C 0.1706(2) 0.44935(19) 0.30812(10) 0.0306(5) Uani 1 1 d .
H21A H 0.0881 0.4642 0.3154 0.037 Uiso 1 1 calc R
C22 C 0.2398(3) 0.5358(2) 0.28536(11) 0.0400(6) Uani 1 1 d .
H22A H 0.2051 0.6098 0.2778 0.048 Uiso 1 1 calc R
C23 C 0.3583(3) 0.5150(2) 0.27363(11) 0.0427(7) Uani 1 1 d .
H23A H 0.4054 0.5746 0.2579 0.051 Uiso 1 1 calc R
C24 C 0.4089(2) 0.4083(2) 0.28460(12) 0.0401(6) Uani 1 1 d .
H24A H 0.4909 0.3938 0.2763 0.048 Uiso 1 1 calc R
C25 C 0.34028(19) 0.3215(2) 0.30786(11) 0.0310(5) Uani 1 1 d .
H25A H 0.3757 0.2477 0.3153 0.037 Uiso 1 1 calc R
C26 C 0.35266(18) 0.35188(19) 0.50680(10) 0.0262(5) Uani 1 1 d .
H26A H 0.4082 0.2897 0.5064 0.031 Uiso 1 1 calc R
C27 C 0.3949(2) 0.4515(2) 0.54198(11) 0.0309(5) Uani 1 1 d .
H27A H 0.4783 0.4560 0.5665 0.037 Uiso 1 1 calc R
C28 C 0.3161(2) 0.5436(2) 0.54131(11) 0.0318(5) Uani 1 1 d .
H28A H 0.3455 0.6117 0.5649 0.038 Uiso 1 1 calc R
C29 C 0.19406(19) 0.53622(18) 0.50613(10) 0.0269(5) Uani 1 1 d .
H29A H 0.1400 0.5999 0.5046 0.032 Uiso 1 1 calc R
C30 C 0.15115(18) 0.43597(18) 0.47320(10) 0.0237(4) Uani 1 1 d .
H30A H 0.0665 0.4305 0.4508 0.028 Uiso 1 1 calc R

loop_
_atom_site_aniso_label
_atom_site_aniso_U_11
_atom_site_aniso_U_22
_atom_site_aniso_U_33
_atom_site_aniso_U_23
_atom_site_aniso_U_13
_atom_site_aniso_U_12
O1 0.0264(7) 0.0295(8) 0.0168(7) 0.0022(6) 0.0043(6) 0.0009(6)
O2 0.0213(7) 0.0555(11) 0.0296(8) -0.0025(8) 0.0079(6) -0.0098(7)
O3 0.0409(9) 0.0265(9) 0.0349(9) -0.0059(7) 0.0008(7) 0.0073(7)
O4 0.0327(8) 0.0301(8) 0.0159(7) -0.0007(6) 0.0035(6) 0.0025(7)
N1 0.0212(9) 0.0310(10) 0.0162(8) 0.0009(7) 0.0025(7) 0.0010(7)
N2 0.0230(9) 0.0267(10) 0.0178(8) 0.0024(8) 0.0039(7) 0.0025(7)
C1 0.0203(9) 0.0247(11) 0.0159(9) 0.0006(8) 0.0045(8) -0.0001(8)
C2 0.0198(9) 0.0252(11) 0.0146(9) 0.0003(8) 0.0029(8) 0.0016(8)
C3 0.0200(9) 0.0211(10) 0.0185(9) -0.0007(8) 0.0049(8) -0.0005(8)
C4 0.0220(10) 0.0223(11) 0.0176(9) -0.0023(8) 0.0045(8) -0.0010(8)
C5 0.0183(9) 0.0266(11) 0.0209(10) -0.0002(9) 0.0062(8) -0.0036(8)
C6 0.0168(9) 0.0251(11) 0.0195(9) 0.0010(8) 0.0056(8) -0.0014(8)
C7 0.0287(11) 0.0302(12) 0.0125(9) -0.0012(8) 0.0040(8) -0.0062(9)
C8 0.0225(10) 0.0257(11) 0.0149(9) 0.0030(8) 0.0073(8) -0.0024(8)
C9 0.0240(10) 0.0210(11) 0.0169(9) -0.0028(8) 0.0031(8) 0.0017(8)
C10 0.0290(11) 0.0242(11) 0.0215(10) -0.0008(9) 0.0105(9) -0.0037(9)
C11 0.0210(10) 0.0289(12) 0.0275(11) -0.0065(9) 0.0082(8) -0.0038(9)
C12 0.0228(10) 0.0265(11) 0.0213(10) -0.0025(9) 0.0022(8) -0.0004(9)
C13 0.0391(12) 0.0325(13) 0.0188(10) 0.0037(9) 0.0097(9) 0.0012(10)
C14 0.0220(11) 0.0585(17) 0.0359(13) -0.0078(12) 0.0045(10) -0.0122(11)
C15 0.0208(10) 0.0261(11) 0.0235(10) 0.0038(9) 0.0035(8) -0.0004(8)
C16 0.0240(10) 0.0213(11) 0.0335(11) -0.0028(9) 0.0056(9) -0.0018(9)
C17 0.0276(11) 0.0282(12) 0.0206(10) -0.0052(9) 0.0032(8) -0.0031(9)
C18 0.0221(10) 0.0282(12) 0.0195(10) 0.0010(9) 0.0049(8) -0.0022(9)
C19 0.0515(16) 0.0316(14) 0.0487(15) -0.0071(12) -0.0061(13) 0.0155(12)
C20 0.0379(12) 0.0331(13) 0.0188(10) -0.0029(9) 0.0040(9) -0.0012(10)
C21 0.0424(13) 0.0299(13) 0.0209(10) 0.0011(9) 0.0094(10) -0.0013(10)
C22 0.0670(17) 0.0287(13) 0.0262(12) 0.0010(10) 0.0135(12) -0.0097(12)
C23 0.0631(17) 0.0446(16) 0.0214(11) 0.0003(11) 0.0099(11) -0.0290(13)
C24 0.0352(13) 0.0563(18) 0.0299(12) 0.0017(12) 0.0090(10) -0.0187(12)
C25 0.0287(11) 0.0372(13) 0.0275(11) 0.0009(10) 0.0059(9) -0.0062(10)
C26 0.0218(10) 0.0301(12) 0.0265(10) 0.0003(9) 0.0040(8) -0.0019(9)
C27 0.0259(11) 0.0366(13) 0.0294(11) -0.0039(10) 0.0032(9) -0.0077(10)
C28 0.0359(12) 0.0312(13) 0.0288(11) -0.0041(10) 0.0069(10) -0.0077(10)
C29 0.0313(11) 0.0261(12) 0.0242(10) 0.0010(9) 0.0079(9) 0.0002(9)
C30 0.0240(10) 0.0301(12) 0.0175(9) -0.0005(9) 0.0046(8) -0.0010(9)

loop_
_atom_type_symbol
_atom_type_description
_atom_type_scat_dispersion_real
_atom_type_scat_dispersion_imag
_atom_type_scat_source
C C 0.0033 0.0016 'International Tables Vol C Tables 4.2.6.8 and 6.1.1.4'
H H 0.0000 0.0000 'International Tables Vol C Tables 4.2.6.8 and 6.1.1.4'
N N 0.0061 0.0033 'International Tables Vol C Tables 4.2.6.8 and 6.1.1.4'
O O 0.0106 0.0060 'International Tables Vol C Tables 4.2.6.8 and 6.1.1.4'

loop_
_geom_angle_atom_site_label_1
_geom_angle_atom_site_label_2
_geom_angle_atom_site_label_3
_geom_angle
C9 O1 C13 117.33(15)
C11 O2 C14 117.72(16)
C16 O3 C19 116.05(17)
C18 O4 C20 116.67(16)
C4 N1 C1 108.33(15)
C4 N1 H1 116.6(13)
C1 N1 H1 112.3(13)
C5 N2 C2 108.13(15)
C5 N2 H2 115.4(15)
C2 N2 H2 114.1(15)
N1 C1 C6 114.67(16)
N1 C1 C7 111.59(16)
C6 C1 C7 112.54(16)
N1 C1 C2 103.03(14)
C6 C1 C2 99.94(15)
C7 C1 C2 114.24(15)
N2 C2 C3 113.19(16)
N2 C2 C8 111.78(15)
C3 C2 C8 112.24(16)
N2 C2 C1 103.84(15)
C3 C2 C1 99.93(14)
C8 C2 C1 115.11(16)
C4 C3 C9 119.93(17)
C4 C3 C2 111.28(17)
C9 C3 C2 128.78(17)
C3 C4 N1 110.63(17)
C3 C4 C12 122.04(18)
N1 C4 C12 127.29(17)
C6 C5 C15 122.88(19)
C6 C5 N2 111.51(18)
C15 C5 N2 125.31(18)
C5 C6 C18 119.30(18)
C5 C6 C1 110.93(17)
C18 C6 C1 129.42(18)
C25 C7 C21 118.3(2)
C25 C7 C1 120.17(19)
C21 C7 C1 121.50(18)
C26 C8 C30 118.43(19)
C26 C8 C2 122.02(18)
C30 C8 C2 119.55(17)
O1 C9 C10 124.83(17)
O1 C9 C3 115.42(17)
C10 C9 C3 119.74(17)
C9 C10 C11 119.01(18)
C9 C10 H10A 120.5
C11 C10 H10A 120.5
O2 C11 C12 123.69(18)
O2 C11 C10 113.44(18)
C12 C11 C10 122.87(18)
C11 C12 C4 116.41(18)
C11 C12 H12A 121.8
C4 C12 H12A 121.8
O1 C13 H13A 109.5
O1 C13 H13B 109.5
H13A C13 H13B 109.5
O1 C13 H13C 109.5
H13A C13 H13C 109.5
H13B C13 H13C 109.5
O2 C14 H14A 109.5
O2 C14 H14B 109.5
H14A C14 H14B 109.5
O2 C14 H14C 109.5
H14A C14 H14C 109.5
H14B C14 H14C 109.5
C16 C15 C5 116.55(19)
C16 C15 H15A 121.7
C5 C15 H15A 121.7
O3 C16 C15 122.69(19)
O3 C16 C17 114.89(18)
C15 C16 C17 122.41(19)
C18 C17 C16 119.04(19)
C18 C17 H17A 120.5
C16 C17 H17A 120.5
O4 C18 C17 124.63(18)
O4 C18 C6 115.56(18)
C17 C18 C6 119.81(18)
O3 C19 H19A 109.5
O3 C19 H19B 109.5
H19A C19 H19B 109.5
O3 C19 H19C 109.5
H19A C19 H19C 109.5
H19B C19 H19C 109.5
O4 C20 H20A 109.5
O4 C20 H20B 109.5
H20A C20 H20B 109.5
O4 C20 H20C 109.5
H20A C20 H20C 109.5
H20B C20 H20C 109.5
C22 C21 C7 120.6(2)
C22 C21 H21A 119.7
C7 C21 H21A 119.7
C23 C22 C21 120.3(2)
C23 C22 H22A 119.9
C21 C22 H22A 119.9
C22 C23 C24 120.1(2)
C22 C23 H23A 120.0
C24 C23 H23A 120.0
C23 C24 C25 119.9(2)
C23 C24 H24A 120.0
C25 C24 H24A 120.0
C7 C25 C24 120.8(2)
C7 C25 H25A 119.6
C24 C25 H25A 119.6
C8 C26 C27 120.5(2)
C8 C26 H26A 119.8
C27 C26 H26A 119.8
C28 C27 C26 120.3(2)
C28 C27 H27A 119.8
C26 C27 H27A 119.8
C27 C28 C29 119.7(2)
C27 C28 H28A 120.1
C29 C28 H28A 120.1
C30 C29 C28 119.9(2)
C30 C29 H29A 120.1
C28 C29 H29A 120.1
C29 C30 C8 121.16(19)
C29 C30 H30A 119.4
C8 C30 H30A 119.4

loop_
_geom_bond_atom_site_label_1
_geom_bond_atom_site_label_2
_geom_bond_distance
O1 C9 1.368(2)
O1 C13 1.434(2)
O2 C11 1.376(2)
O2 C14 1.421(2)
O3 C16 1.378(2)
O3 C19 1.428(3)
O4 C18 1.367(2)
O4 C20 1.431(2)
N1 C4 1.396(2)
N1 C1 1.480(2)
N1 H1 0.91(2)
N2 C5 1.401(2)
N2 C2 1.476(2)
N2 H2 0.89(2)
C1 C6 1.512(3)
C1 C7 1.518(3)
C1 C2 1.616(2)
C2 C3 1.506(3)
C2 C8 1.519(3)
C3 C4 1.384(3)
C3 C9 1.387(3)
C4 C12 1.397(3)
C5 C6 1.379(3)
C5 C15 1.389(3)
C6 C18 1.390(3)
C7 C25 1.387(3)
C7 C21 1.389(3)
C8 C26 1.389(3)
C8 C30 1.393(3)
C9 C10 1.385(3)
C10 C11 1.394(3)
C10 H10A 0.9500
C11 C12 1.385(3)
C12 H12A 0.9500
C13 H13A 0.9800
C13 H13B 0.9800
C13 H13C 0.9800
C14 H14A 0.9800
C14 H14B 0.9800
C14 H14C 0.9800
C15 C16 1.386(3)
C15 H15A 0.9500
C16 C17 1.396(3)
C17 C18 1.390(3)
C17 H17A 0.9500
C19 H19A 0.9800
C19 H19B 0.9800
C19 H19C 0.9800
C20 H20A 0.9800
C20 H20B 0.9800
C20 H20C 0.9800
C21 C22 1.384(3)
C21 H21A 0.9500
C22 C23 1.371(4)
C22 H22A 0.9500
C23 C24 1.373(4)
C23 H23A 0.9500
C24 C25 1.387(3)
C24 H24A 0.9500
C25 H25A 0.9500
C26 C27 1.393(3)
C26 H26A 0.9500
C27 C28 1.381(3)
C27 H27A 0.9500
C28 C29 1.386(3)
C28 H28A 0.9500
C29 C30 1.383(3)
C29 H29A 0.9500
C30 H30A 0.9500

loop_
_geom_hbond_atom_site_label_D
_geom_hbond_atom_site_label_H
_geom_hbond_atom_site_label_A
_geom_hbond_distance_DH
_geom_hbond_distance_HA
_geom_hbond_distance_DA
_geom_hbond_angle_DHA
_geom_hbond_site_symmetry_A
N1 H1 O4 0.91(2) 2.59(2) 3.158(2) 121.3(16) .
N2 H2 O1 0.89(2) 2.48(2) 3.051(2) 122.3(18) .
N2 H2 O2 0.89(2) 2.92(2) 3.635(2) 138.6(18) 3_556

loop_
_geom_torsion_atom_site_label_1
_geom_torsion_atom_site_label_2
_geom_torsion_atom_site_label_3
_geom_torsion_atom_site_label_4
_geom_torsion
C4 N1 C1 C6 81.54(19)
C4 N1 C1 C7 -149.01(16)
C4 N1 C1 C2 -26.0(2)
C5 N2 C2 C3 84.11(19)
C5 N2 C2 C8 -147.97(16)
C5 N2 C2 C1 -23.28(19)
N1 C1 C2 N2 140.09(15)
C6 C1 C2 N2 21.69(17)
C7 C1 C2 N2 -98.69(18)
N1 C1 C2 C3 23.03(18)
C6 C1 C2 C3 -95.37(16)
C7 C1 C2 C3 144.26(17)
N1 C1 C2 C8 -97.40(18)
C6 C1 C2 C8 144.20(16)
C7 C1 C2 C8 23.8(2)
N2 C2 C3 C4 -123.37(18)
C8 C2 C3 C4 108.95(19)
C1 C2 C3 C4 -13.5(2)
N2 C2 C3 C9 57.1(3)
C8 C2 C3 C9 -70.6(3)
C1 C2 C3 C9 166.9(2)
C9 C3 C4 N1 177.58(18)
C2 C3 C4 N1 -2.0(2)
C9 C3 C4 C12 -0.2(3)
C2 C3 C4 C12 -179.75(18)
C1 N1 C4 C3 18.7(2)
C1 N1 C4 C12 -163.7(2)
C2 N2 C5 C6 15.6(2)
C2 N2 C5 C15 -170.55(18)
C15 C5 C6 C18 -0.2(3)
N2 C5 C6 C18 173.83(17)
C15 C5 C6 C1 -174.01(17)
N2 C5 C6 C1 0.0(2)
N1 C1 C6 C5 -123.13(18)
C7 C1 C6 C5 107.89(18)
C2 C1 C6 C5 -13.71(19)
N1 C1 C6 C18 63.8(3)
C7 C1 C6 C18 -65.2(3)
C2 C1 C6 C18 173.24(19)
N1 C1 C7 C25 -159.25(17)
C6 C1 C7 C25 -28.7(2)
C2 C1 C7 C25 84.4(2)
N1 C1 C7 C21 23.4(2)
C6 C1 C7 C21 153.97(18)
C2 C1 C7 C21 -93.0(2)
N2 C2 C8 C26 7.8(2)
C3 C2 C8 C26 136.18(18)
C1 C2 C8 C26 -110.4(2)
N2 C2 C8 C30 -172.77(17)
C3 C2 C8 C30 -44.3(2)
C1 C2 C8 C30 69.1(2)
C13 O1 C9 C10 0.3(3)
C13 O1 C9 C3 -179.09(17)
C4 C3 C9 O1 179.52(17)
C2 C3 C9 O1 -1.0(3)
C4 C3 C9 C10 0.1(3)
C2 C3 C9 C10 179.56(19)
O1 C9 C10 C11 -179.16(19)
C3 C9 C10 C11 0.2(3)
C14 O2 C11 C12 4.8(3)
C14 O2 C11 C10 -175.20(19)
C9 C10 C11 O2 179.55(18)
C9 C10 C11 C12 -0.5(3)
O2 C11 C12 C4 -179.66(19)
C10 C11 C12 C4 0.3(3)
C3 C4 C12 C11 0.0(3)
N1 C4 C12 C11 -177.40(19)
C6 C5 C15 C16 1.0(3)
N2 C5 C15 C16 -172.13(18)
C19 O3 C16 C15 -9.8(3)
C19 O3 C16 C17 169.7(2)
C5 C15 C16 O3 178.27(18)
C5 C15 C16 C17 -1.1(3)
O3 C16 C17 C18 -179.06(18)
C15 C16 C17 C18 0.4(3)
C20 O4 C18 C17 -12.4(3)
C20 O4 C18 C6 167.49(17)
C16 C17 C18 O4 -179.54(18)
C16 C17 C18 C6 0.5(3)
C5 C6 C18 O4 179.43(17)
C1 C6 C18 O4 -8.0(3)
C5 C6 C18 C17 -0.6(3)
C1 C6 C18 C17 171.91(19)
C25 C7 C21 C22 -1.2(3)
C1 C7 C21 C22 176.15(19)
C7 C21 C22 C23 0.9(3)
C21 C22 C23 C24 -0.2(3)
C22 C23 C24 C25 -0.3(3)
C21 C7 C25 C24 0.8(3)
C1 C7 C25 C24 -176.63(19)
C23 C24 C25 C7 0.0(3)
C30 C8 C26 C27 0.8(3)
C2 C8 C26 C27 -179.75(18)
C8 C26 C27 C28 -1.8(3)
C26 C27 C28 C29 0.8(3)
C27 C28 C29 C30 1.4(3)
C28 C29 C30 C8 -2.5(3)
C26 C8 C30 C29 1.4(3)
C2 C8 C30 C29 -178.10(18)
